data_7051656
loop_
_publ_author_name
'Nakamoto, Takashi'
'Hayashi, Satoko'
'Nakanishi, Waro'
'Minoura, Mao'
'Yamamoto, Gaku'

_publ_section_title
;
 Structures and dynamic stereochemistry of 9-arylselanyltriptycenes:
 X-ray crystallographic, spectroscopic and theoretical investigations
;
_journal_issue 7
_journal_name_full 'New Journal of Chemistry'
_journal_page_first 1588
_journal_paper_doi 10.1039/b817949b
_journal_volume 33
_journal_year 2009
_chemical_formula_sum 'C26 H17 N O2 Se'
_chemical_formula_weight 454.37
_chemical_name_systematic
;
?
;
_space_group_IT_number 61
_symmetry_cell_setting orthorhombic
_symmetry_space_group_name_Hall '-P 2ac 2ab'
_symmetry_space_group_name_H-M 'P b c a'
_atom_sites_solution_hydrogens geom
_atom_sites_solution_primary direct
_atom_sites_solution_secondary difmap
_audit_creation_method SHELXL-97
_cell_angle_alpha 90.00
_cell_angle_beta 90.00
_cell_angle_gamma 90.00
_cell_formula_units_Z 8
_cell_length_a 7.9805(4)
_cell_length_b 14.0346(7)
_cell_length_c 34.5168(18)
_cell_measurement_reflns_used 6635
_cell_measurement_temperature 233
_cell_measurement_theta_max 27.65
_cell_measurement_theta_min 2.36
_cell_volume 3866.0(3)
_computing_cell_refinement 'APEX2 (Bruker AXS, 2006)'
_computing_data_collection 'APEX2 (Bruker AXS, 2006)'
_computing_data_reduction 'SAINT (Bruker AXS, 2004)'
_computing_molecular_graphics 'XSHEL (Bruker AXS,2002)'
_computing_publication_material 'XCIF (Bruker AXS, 2001)'
_computing_structure_refinement 'SHELXL-97 (Sheldrick, 1997)'
_computing_structure_solution 'SHELXS-97 (Sheldrick, 1997)'
_diffrn_ambient_temperature 233
_diffrn_detector_area_resol_mean 8.333
_diffrn_measured_fraction_theta_full 0.994
_diffrn_measured_fraction_theta_max 0.994
_diffrn_measurement_device_type 'Bruker APEXII CCD area detector'
_diffrn_measurement_method 'phi and omega scans'
_diffrn_radiation_monochromator graphite
_diffrn_radiation_source 'fine-focus sealed tube'
_diffrn_radiation_type MoK\a
_diffrn_radiation_wavelength 0.71073
_diffrn_reflns_av_R_equivalents 0.0334
_diffrn_reflns_av_sigmaI/netI 0.0295
_diffrn_reflns_limit_h_max 10
_diffrn_reflns_limit_h_min -8
_diffrn_reflns_limit_k_max 12
_diffrn_reflns_limit_k_min -18
_diffrn_reflns_limit_l_max 44
_diffrn_reflns_limit_l_min -38
_diffrn_reflns_number 19949
_diffrn_reflns_theta_full 27.50
_diffrn_reflns_theta_max 27.50
_diffrn_reflns_theta_min 1.18
_exptl_absorpt_coefficient_mu 1.967
_exptl_absorpt_correction_T_max 0.6944
_exptl_absorpt_correction_T_min 0.5899
_exptl_absorpt_correction_type empirical
_exptl_absorpt_process_details 'SADABS Sheldrick 1996'
_exptl_crystal_colour 'pale yellow'
_exptl_crystal_density_diffrn 1.561
_exptl_crystal_density_method 'not measured'
_exptl_crystal_description plate
_exptl_crystal_F_000 1840
_exptl_crystal_size_max 0.30
_exptl_crystal_size_mid 0.30
_exptl_crystal_size_min 0.20
_refine_diff_density_max 0.663
_refine_diff_density_min -0.814
_refine_diff_density_rms 0.102
_refine_ls_extinction_method none
_refine_ls_goodness_of_fit_ref 1.170
_refine_ls_hydrogen_treatment constr
_refine_ls_matrix_type full
_refine_ls_number_parameters 271
_refine_ls_number_reflns 4416
_refine_ls_number_restraints 0
_refine_ls_restrained_S_all 1.170
_refine_ls_R_factor_all 0.0542
_refine_ls_R_factor_gt 0.0385
_refine_ls_shift/su_max 0.001
_refine_ls_shift/su_mean 0.000
_refine_ls_structure_factor_coef Fsqd
_refine_ls_weighting_details 'calc w=1/[\s^2^(Fo^2^)+(0.0554P)^2^+3.3065P] where P=(Fo^2^+2Fc^2^)/3'
_refine_ls_weighting_scheme calc
_refine_ls_wR_factor_gt 0.0968
_refine_ls_wR_factor_ref 0.1117
_reflns_number_gt 3564
_reflns_number_total 4416
_reflns_threshold_expression >2sigma(I)
_cod_data_source_file b817949b.txt
_cod_data_source_block 1f_wn005
_cod_depositor_comments
;
The following automatic conversions were performed:
'_symmetry_cell_setting' value 'Orthorhombic' changed to 'orthorhombic'
according to '/home/saulius/struct/CIF-dictionaries/cif_core.dic'
dictionary named 'cif_core.dic' version 2.4.1 from 2010-06-29.

Automatic conversion script
Id: cif_fix_enum 1527 2010-12-29 10:47:43Z saulius 
;
_cod_original_sg_symbol_H-M Pbca
_cod_database_code 7051656

loop_
_symmetry_equiv_pos_as_xyz
'x, y, z'
'-x+1/2, -y, z+1/2'
'x+1/2, -y+1/2, -z'
'-x, y+1/2, -z+1/2'
'-x, -y, -z'
'x-1/2, y, -z-1/2'
'-x-1/2, y-1/2, z'
'x, -y-1/2, z-1/2'

loop_
_atom_site_label
_atom_site_type_symbol
_atom_site_fract_x
_atom_site_fract_y
_atom_site_fract_z
_atom_site_U_iso_or_equiv
_atom_site_adp_type
_atom_site_occupancy
_atom_site_symmetry_multiplicity
_atom_site_calc_flag
_atom_site_refinement_flags
_atom_site_disorder_assembly
_atom_site_disorder_group
Se1 Se 0.16285(3) 0.129517(19) 0.178555(8) 0.01838(11) Uani 1 1 d . . .
C1 C 0.2057(3) 0.09940(19) 0.12405(8) 0.0144(5) Uani 1 1 d . . .
C2 C 0.1305(3) 0.17968(19) 0.09908(8) 0.0150(5) Uani 1 1 d . . .
C3 C 0.0438(3) 0.25877(19) 0.11191(8) 0.0168(5) Uani 1 1 d . . .
H3A H 0.0274 0.2688 0.1386 0.020 Uiso 1 1 calc R . .
C4 C -0.0201(4) 0.3243(2) 0.08469(9) 0.0209(6) Uani 1 1 d . . .
H4A H -0.0787 0.3786 0.0931 0.025 Uiso 1 1 calc R . .
C5 C 0.0039(4) 0.3085(2) 0.04543(9) 0.0232(6) Uani 1 1 d . . .
H5A H -0.0406 0.3516 0.0273 0.028 Uiso 1 1 calc R . .
C6 C 0.0933(4) 0.2296(2) 0.03271(8) 0.0195(6) Uani 1 1 d . . .
H6A H 0.1114 0.2200 0.0061 0.023 Uiso 1 1 calc R . .
C7 C 0.1555(3) 0.16529(19) 0.05938(8) 0.0147(5) Uani 1 1 d . . .
C8 C 0.2504(3) 0.07360(19) 0.05009(8) 0.0155(5) Uani 1 1 d . . .
H8A H 0.2672 0.0637 0.0220 0.019 Uiso 1 1 calc R . .
C9 C 0.4149(3) 0.08073(18) 0.07263(8) 0.0165(5) Uani 1 1 d . . .
C10 C 0.5735(3) 0.07552(19) 0.05644(9) 0.0185(6) Uani 1 1 d . . .
H10A H 0.5878 0.0653 0.0297 0.022 Uiso 1 1 calc R . .
C11 C 0.7126(4) 0.0860(2) 0.08117(9) 0.0229(6) Uani 1 1 d . . .
H11A H 0.8216 0.0821 0.0710 0.027 Uiso 1 1 calc R . .
C12 C 0.6901(3) 0.1020(2) 0.12052(9) 0.0220(6) Uani 1 1 d . . .
H12A H 0.7839 0.1093 0.1367 0.026 Uiso 1 1 calc R . .
C13 C 0.5302(3) 0.10727(19) 0.13609(9) 0.0191(6) Uani 1 1 d . . .
H13A H 0.5153 0.1187 0.1627 0.023 Uiso 1 1 calc R . .
C14 C 0.3928(3) 0.09559(18) 0.11220(8) 0.0151(5) Uani 1 1 d . . .
C15 C 0.1252(3) 0.00713(18) 0.10885(8) 0.0135(5) Uani 1 1 d . . .
C16 C 0.0314(3) -0.05871(19) 0.12958(8) 0.0173(5) Uani 1 1 d . . .
H16A H 0.0106 -0.0493 0.1561 0.021 Uiso 1 1 calc R . .
C17 C -0.0316(4) -0.1387(2) 0.11077(9) 0.0218(6) Uani 1 1 d . . .
H17A H -0.0944 -0.1837 0.1248 0.026 Uiso 1 1 calc R . .
C18 C -0.0028(4) -0.1527(2) 0.07187(9) 0.0230(6) Uani 1 1 d . . .
H18A H -0.0447 -0.2076 0.0596 0.028 Uiso 1 1 calc R . .
C19 C 0.0887(4) -0.0857(2) 0.05032(9) 0.0199(6) Uani 1 1 d . . .
H19A H 0.1067 -0.0945 0.0236 0.024 Uiso 1 1 calc R . .
C20 C 0.1520(3) -0.00620(19) 0.06911(8) 0.0153(5) Uani 1 1 d . . .
C21 C 0.2496(3) 0.02437(19) 0.20695(8) 0.0180(6) Uani 1 1 d . . .
C22 C 0.2169(4) 0.0282(2) 0.24687(9) 0.0227(6) Uani 1 1 d . . .
H22A H 0.1641 0.0820 0.2575 0.027 Uiso 1 1 calc R . .
C23 C 0.2624(4) -0.0472(2) 0.27060(8) 0.0241(6) Uani 1 1 d . . .
H23A H 0.2390 -0.0460 0.2973 0.029 Uiso 1 1 calc R . .
C24 C 0.3432(4) -0.1244(2) 0.25402(9) 0.0254(7) Uani 1 1 d . . .
C25 C 0.3843(4) -0.1273(2) 0.21525(9) 0.0252(7) Uani 1 1 d . . .
H25A H 0.4444 -0.1792 0.2051 0.030 Uiso 1 1 calc R . .
C26 C 0.3360(4) -0.0527(2) 0.19134(9) 0.0203(6) Uani 1 1 d . . .
H26A H 0.3615 -0.0543 0.1648 0.024 Uiso 1 1 calc R . .
N1 N 0.3807(4) -0.20759(19) 0.27813(8) 0.0329(7) Uani 1 1 d . . .
O1 O 0.3033(4) -0.21641(19) 0.30866(8) 0.0474(7) Uani 1 1 d . . .
O2 O 0.4839(3) -0.26518(17) 0.26592(7) 0.0405(6) Uani 1 1 d . . .

loop_
_atom_site_aniso_label
_atom_site_aniso_U_11
_atom_site_aniso_U_22
_atom_site_aniso_U_33
_atom_site_aniso_U_23
_atom_site_aniso_U_13
_atom_site_aniso_U_12
Se1 0.02472(17) 0.01502(16) 0.01540(16) -0.00112(10) -0.00183(11) 0.00493(11)
C1 0.0158(12) 0.0138(12) 0.0135(13) 0.0002(10) -0.0020(10) 0.0000(10)
C2 0.0113(12) 0.0144(12) 0.0192(14) 0.0034(10) -0.0035(10) -0.0039(10)
C3 0.0171(13) 0.0148(12) 0.0184(14) -0.0004(10) -0.0027(11) -0.0020(10)
C4 0.0189(14) 0.0152(13) 0.0285(16) 0.0027(11) -0.0009(12) 0.0033(11)
C5 0.0179(14) 0.0223(15) 0.0294(17) 0.0127(12) -0.0024(12) 0.0017(11)
C6 0.0198(14) 0.0222(14) 0.0165(14) 0.0040(11) -0.0039(11) -0.0040(11)
C7 0.0104(11) 0.0154(12) 0.0184(14) 0.0012(10) -0.0019(10) -0.0024(10)
C8 0.0126(13) 0.0191(13) 0.0147(13) -0.0017(10) -0.0003(10) -0.0026(10)
C9 0.0128(12) 0.0130(12) 0.0238(15) 0.0016(11) -0.0026(11) -0.0005(10)
C10 0.0163(13) 0.0116(12) 0.0274(16) 0.0030(11) 0.0015(12) -0.0002(10)
C11 0.0137(13) 0.0185(14) 0.0366(18) 0.0040(13) 0.0003(12) 0.0006(11)
C12 0.0150(13) 0.0165(13) 0.0345(17) 0.0017(12) -0.0100(12) -0.0016(11)
C13 0.0200(13) 0.0130(12) 0.0243(15) 0.0005(11) -0.0065(12) -0.0004(11)
C14 0.0132(12) 0.0102(12) 0.0219(14) 0.0009(10) -0.0028(11) -0.0008(10)
C15 0.0112(12) 0.0120(12) 0.0173(13) 0.0002(10) -0.0022(10) 0.0023(10)
C16 0.0165(13) 0.0184(13) 0.0171(14) 0.0013(11) -0.0011(10) -0.0002(11)
C17 0.0187(13) 0.0159(13) 0.0308(17) 0.0049(12) -0.0015(12) -0.0033(11)
C18 0.0233(15) 0.0146(13) 0.0311(17) -0.0030(12) -0.0065(13) -0.0037(11)
C19 0.0195(14) 0.0205(14) 0.0197(14) -0.0043(11) -0.0020(11) 0.0002(11)
C20 0.0095(12) 0.0162(13) 0.0203(14) -0.0004(11) -0.0022(10) 0.0011(10)
C21 0.0192(14) 0.0166(13) 0.0182(14) 0.0005(11) -0.0029(11) -0.0029(11)
C22 0.0271(15) 0.0211(14) 0.0198(15) 0.0005(12) -0.0021(12) -0.0005(12)
C23 0.0316(16) 0.0256(15) 0.0151(15) 0.0022(12) -0.0041(12) -0.0063(13)
C24 0.0349(17) 0.0180(14) 0.0232(16) 0.0054(12) -0.0110(13) -0.0033(13)
C25 0.0303(16) 0.0173(14) 0.0281(17) -0.0018(12) -0.0102(13) -0.0003(12)
C26 0.0250(15) 0.0166(13) 0.0193(14) 0.0016(11) -0.0056(12) 0.0011(11)
N1 0.0525(18) 0.0211(14) 0.0249(15) 0.0025(11) -0.0176(13) -0.0028(13)
O1 0.079(2) 0.0369(15) 0.0260(13) 0.0133(11) -0.0073(14) -0.0003(14)
O2 0.0555(16) 0.0235(12) 0.0424(15) 0.0057(10) -0.0214(13) 0.0062(12)

loop_
_atom_type_symbol
_atom_type_description
_atom_type_scat_dispersion_real
_atom_type_scat_dispersion_imag
_atom_type_scat_source
C C 0.0033 0.0016 'International Tables Vol C Tables 4.2.6.8 and 6.1.1.4'
H H 0.0000 0.0000 'International Tables Vol C Tables 4.2.6.8 and 6.1.1.4'
N N 0.0061 0.0033 'International Tables Vol C Tables 4.2.6.8 and 6.1.1.4'
O O 0.0106 0.0060 'International Tables Vol C Tables 4.2.6.8 and 6.1.1.4'
Se Se -0.0929 2.2259 'International Tables Vol C Tables 4.2.6.8 and 6.1.1.4'

loop_
_geom_angle_atom_site_label_1
_geom_angle_atom_site_label_2
_geom_angle_atom_site_label_3
_geom_angle
_geom_angle_site_symmetry_1
_geom_angle_site_symmetry_3
_geom_angle_publ_flag
C21 Se1 C1 105.31(12) . . ?
C15 C1 C2 105.2(2) . . ?
C15 C1 C14 106.5(2) . . ?
C2 C1 C14 104.7(2) . . ?
C15 C1 Se1 115.87(18) . . ?
C2 C1 Se1 108.15(18) . . ?
C14 C1 Se1 115.45(18) . . ?
C3 C2 C7 120.1(2) . . ?
C3 C2 C1 127.1(3) . . ?
C7 C2 C1 112.8(2) . . ?
C2 C3 C4 119.5(3) . . ?
C2 C3 H3A 120.3 . . ?
C4 C3 H3A 120.3 . . ?
C5 C4 C3 119.8(3) . . ?
C5 C4 H4A 120.1 . . ?
C3 C4 H4A 120.1 . . ?
C4 C5 C6 120.5(3) . . ?
C4 C5 H5A 119.8 . . ?
C6 C5 H5A 119.8 . . ?
C7 C6 C5 119.7(3) . . ?
C7 C6 H6A 120.2 . . ?
C5 C6 H6A 120.2 . . ?
C6 C7 C2 120.5(3) . . ?
C6 C7 C8 126.1(3) . . ?
C2 C7 C8 113.4(2) . . ?
C20 C8 C7 106.0(2) . . ?
C20 C8 C9 105.8(2) . . ?
C7 C8 C9 105.3(2) . . ?
C20 C8 H8A 113.0 . . ?
C7 C8 H8A 113.0 . . ?
C9 C8 H8A 113.0 . . ?
C10 C9 C14 121.3(3) . . ?
C10 C9 C8 125.2(3) . . ?
C14 C9 C8 113.6(2) . . ?
C9 C10 C11 118.1(3) . . ?
C9 C10 H10A 121.0 . . ?
C11 C10 H10A 121.0 . . ?
C12 C11 C10 120.5(3) . . ?
C12 C11 H11A 119.7 . . ?
C10 C11 H11A 119.7 . . ?
C13 C12 C11 120.5(3) . . ?
C13 C12 H12A 119.8 . . ?
C11 C12 H12A 119.8 . . ?
C14 C13 C12 119.5(3) . . ?
C14 C13 H13A 120.2 . . ?
C12 C13 H13A 120.2 . . ?
C13 C14 C9 120.2(3) . . ?
C13 C14 C1 127.1(3) . . ?
C9 C14 C1 112.7(2) . . ?
C16 C15 C20 119.9(2) . . ?
C16 C15 C1 127.6(2) . . ?
C20 C15 C1 112.5(2) . . ?
C15 C16 C17 119.4(3) . . ?
C15 C16 H16A 120.3 . . ?
C17 C16 H16A 120.3 . . ?
C18 C17 C16 120.7(3) . . ?
C18 C17 H17A 119.7 . . ?
C16 C17 H17A 119.7 . . ?
C17 C18 C19 120.5(3) . . ?
C17 C18 H18A 119.7 . . ?
C19 C18 H18A 119.7 . . ?
C20 C19 C18 118.8(3) . . ?
C20 C19 H19A 120.6 . . ?
C18 C19 H19A 120.6 . . ?
C19 C20 C15 120.7(3) . . ?
C19 C20 C8 125.5(3) . . ?
C15 C20 C8 113.8(2) . . ?
C26 C21 C22 120.2(3) . . ?
C26 C21 Se1 125.7(2) . . ?
C22 C21 Se1 114.1(2) . . ?
C23 C22 C21 120.1(3) . . ?
C23 C22 H22A 119.9 . . ?
C21 C22 H22A 119.9 . . ?
C24 C23 C22 118.4(3) . . ?
C24 C23 H23A 120.8 . . ?
C22 C23 H23A 120.8 . . ?
C25 C24 C23 122.3(3) . . ?
C25 C24 N1 118.7(3) . . ?
C23 C24 N1 118.9(3) . . ?
C24 C25 C26 119.3(3) . . ?
C24 C25 H25A 120.3 . . ?
C26 C25 H25A 120.3 . . ?
C25 C26 C21 119.6(3) . . ?
C25 C26 H26A 120.2 . . ?
C21 C26 H26A 120.2 . . ?
O1 N1 O2 124.4(3) . . ?
O1 N1 C24 117.8(3) . . ?
O2 N1 C24 117.8(3) . . ?

loop_
_geom_bond_atom_site_label_1
_geom_bond_atom_site_label_2
_geom_bond_distance
_geom_bond_site_symmetry_2
_geom_bond_publ_flag
Se1 C21 1.902(3) . ?
Se1 C1 1.958(3) . ?
C1 C15 1.538(4) . ?
C1 C2 1.540(4) . ?
C1 C14 1.549(4) . ?
C2 C3 1.381(4) . ?
C2 C7 1.399(4) . ?
C3 C4 1.410(4) . ?
C3 H3A 0.9400 . ?
C4 C5 1.386(4) . ?
C4 H4A 0.9400 . ?
C5 C6 1.389(4) . ?
C5 H5A 0.9400 . ?
C6 C7 1.382(4) . ?
C6 H6A 0.9400 . ?
C7 C8 1.527(4) . ?
C8 C20 1.517(4) . ?
C8 C9 1.529(4) . ?
C8 H8A 0.9900 . ?
C9 C10 1.386(4) . ?
C9 C14 1.393(4) . ?
C10 C11 1.408(4) . ?
C10 H10A 0.9400 . ?
C11 C12 1.388(4) . ?
C11 H11A 0.9400 . ?
C12 C13 1.387(4) . ?
C12 H12A 0.9400 . ?
C13 C14 1.381(4) . ?
C13 H13A 0.9400 . ?
C15 C16 1.388(4) . ?
C15 C20 1.401(4) . ?
C16 C17 1.391(4) . ?
C16 H16A 0.9400 . ?
C17 C18 1.376(4) . ?
C17 H17A 0.9400 . ?
C18 C19 1.404(4) . ?
C18 H18A 0.9400 . ?
C19 C20 1.386(4) . ?
C19 H19A 0.9400 . ?
C21 C26 1.391(4) . ?
C21 C22 1.403(4) . ?
C22 C23 1.387(4) . ?
C22 H22A 0.9400 . ?
C23 C24 1.385(4) . ?
C23 H23A 0.9400 . ?
C24 C25 1.378(5) . ?
C24 N1 1.464(4) . ?
C25 C26 1.387(4) . ?
C25 H25A 0.9400 . ?
C26 H26A 0.9400 . ?
N1 O1 1.227(4) . ?
N1 O2 1.229(4) . ?

loop_
_geom_torsion_atom_site_label_1
_geom_torsion_atom_site_label_2
_geom_torsion_atom_site_label_3
_geom_torsion_atom_site_label_4
_geom_torsion
_geom_torsion_site_symmetry_1
_geom_torsion_site_symmetry_2
_geom_torsion_site_symmetry_3
_geom_torsion_site_symmetry_4
_geom_torsion_publ_flag
C21 Se1 C1 C15 59.5(2) . . . . ?
C21 Se1 C1 C2 177.25(17) . . . . ?
C21 Se1 C1 C14 -65.9(2) . . . . ?
C15 C1 C2 C3 122.9(3) . . . . ?
C14 C1 C2 C3 -125.0(3) . . . . ?
Se1 C1 C2 C3 -1.4(3) . . . . ?
C15 C1 C2 C7 -56.0(3) . . . . ?
C14 C1 C2 C7 56.0(3) . . . . ?
Se1 C1 C2 C7 179.58(18) . . . . ?
C7 C2 C3 C4 0.4(4) . . . . ?
C1 C2 C3 C4 -178.5(2) . . . . ?
C2 C3 C4 C5 0.4(4) . . . . ?
C3 C4 C5 C6 -1.3(4) . . . . ?
C4 C5 C6 C7 1.4(4) . . . . ?
C5 C6 C7 C2 -0.7(4) . . . . ?
C5 C6 C7 C8 177.7(2) . . . . ?
C3 C2 C7 C6 -0.3(4) . . . . ?
C1 C2 C7 C6 178.8(2) . . . . ?
C3 C2 C7 C8 -178.8(2) . . . . ?
C1 C2 C7 C8 0.3(3) . . . . ?
C6 C7 C8 C20 -123.0(3) . . . . ?
C2 C7 C8 C20 55.4(3) . . . . ?
C6 C7 C8 C9 125.2(3) . . . . ?
C2 C7 C8 C9 -56.4(3) . . . . ?
C20 C8 C9 C10 125.0(3) . . . . ?
C7 C8 C9 C10 -123.1(3) . . . . ?
C20 C8 C9 C14 -56.4(3) . . . . ?
C7 C8 C9 C14 55.5(3) . . . . ?
C14 C9 C10 C11 -0.2(4) . . . . ?
C8 C9 C10 C11 178.3(2) . . . . ?
C9 C10 C11 C12 -0.6(4) . . . . ?
C10 C11 C12 C13 0.4(4) . . . . ?
C11 C12 C13 C14 0.6(4) . . . . ?
C12 C13 C14 C9 -1.4(4) . . . . ?
C12 C13 C14 C1 -179.7(3) . . . . ?
C10 C9 C14 C13 1.2(4) . . . . ?
C8 C9 C14 C13 -177.4(2) . . . . ?
C10 C9 C14 C1 179.8(2) . . . . ?
C8 C9 C14 C1 1.1(3) . . . . ?
C15 C1 C14 C13 -127.4(3) . . . . ?
C2 C1 C14 C13 121.5(3) . . . . ?
Se1 C1 C14 C13 2.8(4) . . . . ?
C15 C1 C14 C9 54.2(3) . . . . ?
C2 C1 C14 C9 -56.9(3) . . . . ?
Se1 C1 C14 C9 -175.64(18) . . . . ?
C2 C1 C15 C16 -122.0(3) . . . . ?
C14 C1 C15 C16 127.2(3) . . . . ?
Se1 C1 C15 C16 -2.7(3) . . . . ?
C2 C1 C15 C20 56.6(3) . . . . ?
C14 C1 C15 C20 -54.1(3) . . . . ?
Se1 C1 C15 C20 175.98(18) . . . . ?
C20 C15 C16 C17 1.6(4) . . . . ?
C1 C15 C16 C17 -179.9(2) . . . . ?
C15 C16 C17 C18 -0.5(4) . . . . ?
C16 C17 C18 C19 -0.9(4) . . . . ?
C17 C18 C19 C20 1.2(4) . . . . ?
C18 C19 C20 C15 -0.1(4) . . . . ?
C18 C19 C20 C8 -178.8(3) . . . . ?
C16 C15 C20 C19 -1.3(4) . . . . ?
C1 C15 C20 C19 179.9(2) . . . . ?
C16 C15 C20 C8 177.5(2) . . . . ?
C1 C15 C20 C8 -1.2(3) . . . . ?
C7 C8 C20 C19 123.9(3) . . . . ?
C9 C8 C20 C19 -124.7(3) . . . . ?
C7 C8 C20 C15 -54.9(3) . . . . ?
C9 C8 C20 C15 56.5(3) . . . . ?
C1 Se1 C21 C26 4.4(3) . . . . ?
C1 Se1 C21 C22 -174.4(2) . . . . ?
C26 C21 C22 C23 -3.6(4) . . . . ?
Se1 C21 C22 C23 175.3(2) . . . . ?
C21 C22 C23 C24 1.4(4) . . . . ?
C22 C23 C24 C25 2.1(5) . . . . ?
C22 C23 C24 N1 -175.5(3) . . . . ?
C23 C24 C25 C26 -3.4(5) . . . . ?
N1 C24 C25 C26 174.2(3) . . . . ?
C24 C25 C26 C21 1.1(4) . . . . ?
C22 C21 C26 C25 2.3(4) . . . . ?
Se1 C21 C26 C25 -176.4(2) . . . . ?
C25 C24 N1 O1 -159.4(3) . . . . ?
C23 C24 N1 O1 18.3(4) . . . . ?
C25 C24 N1 O2 18.6(4) . . . . ?
C23 C24 N1 O2 -163.7(3) . . . . ?
